data_7231578
loop_
_publ_author_name
'Chainok, Kittipong'
'Ponjan, Nutcha'
'Theppitak, Chatphorn'
'Khemthong, Phailyn'
'Kielar, Filip'
'Dungkaew, Winya'
'Zhou, Yan'
'Batten, Stuart R.'

_publ_section_title
;
 Temperature-dependent 3D structures of lanthanide coordination polymers
 based on dicarboxylate mixed ligands
;
_journal_issue 46
_journal_name_full CrystEngComm
_journal_page_first 7446
_journal_paper_doi 10.1039/C8CE01430B
_journal_volume 20
_journal_year 2018
_chemical_formula_moiety 'C10 H5 Eu O6'
_chemical_formula_sum 'C10 H5 Eu O6'
_chemical_formula_weight 373.10
_space_group_crystal_system orthorhombic
_space_group_IT_number 61
_space_group_name_Hall '-P 2ac 2ab'
_space_group_name_H-M_alt 'P b c a'
_symmetry_space_group_name_Hall '-P 2ac 2ab'
_symmetry_space_group_name_H-M 'P b c a'
_atom_sites_solution_hydrogens geom
_atom_sites_solution_primary dual
_atom_sites_solution_secondary difmap
_audit_creation_date 2018-04-28
_audit_creation_method
;
Olex2 1.2
(compiled 2018.04.18 svn.r3501 for OlexSys, GUI svn.r5488)
;
_audit_update_record
;
2018-08-24 deposited with the CCDC.
2018-09-26 downloaded from the CCDC.
;
_cell_angle_alpha 90.00
_cell_angle_beta 90.00
_cell_angle_gamma 90.00
_cell_formula_units_Z 8
_cell_length_a 14.0967(8)
_cell_length_b 6.8258(3)
_cell_length_c 22.0196(13)
_cell_measurement_reflns_used 6598
_cell_measurement_temperature 296
_cell_measurement_theta_max 26.986
_cell_measurement_theta_min 2.35
_cell_volume 2118.8(2)
_computing_cell_refinement 'SAINT V8.38A (Bruker, 2016)'
_computing_data_collection 'APEX 3 (Bruker, 2016)'
_computing_data_reduction 'SAINT V8.38A (Bruker, 2016)'
_computing_molecular_graphics 'Olex2 (Dolomanov et al., 2009)'
_computing_publication_material 'Olex2 (Dolomanov et al., 2009)'
_computing_structure_refinement 'ShelXL (Sheldrick, 2015)'
_computing_structure_solution 'ShelXT (Sheldrick, 2015)'
_diffrn_ambient_temperature 296.0
_diffrn_detector 'Bruker PHOTON 100 area detector'
_diffrn_detector_area_resol_mean 10.5
_diffrn_detector_type 'PHOTON area detector'
_diffrn_measured_fraction_theta_full 0.991
_diffrn_measured_fraction_theta_max 0.991
_diffrn_measurement_device 'four-circle KAPPA diffractometer'
_diffrn_measurement_device_type 'Bruker D8 QUEST CMOS'
_diffrn_measurement_method '\f and \w scans'
_diffrn_radiation_collimation '0.5 mm'
_diffrn_radiation_monochromator 'graphiteDouble Bounce Multilayer Mirror'
_diffrn_radiation_probe x-ray
_diffrn_radiation_type MoK\a
_diffrn_radiation_wavelength 0.71073
_diffrn_reflns_av_R_equivalents 0.0849
_diffrn_reflns_av_unetI/netI 0.0356
_diffrn_reflns_limit_h_max 18
_diffrn_reflns_limit_h_min -18
_diffrn_reflns_limit_k_max 7
_diffrn_reflns_limit_k_min -8
_diffrn_reflns_limit_l_max 28
_diffrn_reflns_limit_l_min -28
_diffrn_reflns_number 28005
_diffrn_reflns_theta_full 27.15
_diffrn_reflns_theta_max 27.15
_diffrn_reflns_theta_min 1.85
_diffrn_source 'microfocus sealed x-ray tube'
_diffrn_source_type 'Incoatec I\mus'
_diffrn_standards_number 0
_exptl_absorpt_coefficient_mu 5.933
_exptl_absorpt_correction_T_max 0.7455
_exptl_absorpt_correction_T_min 0.6764
_exptl_absorpt_correction_type multi-scan
_exptl_absorpt_process_details
'SADABS-2016/2 (Bruker,2016/2) was used for absorption correction. wR2(int) was 0.0792 before and 0.0663 after correction. The Ratio of minimum to maximum transmission is 0.9073. The \l/2 correction factor is Not present.'
_exptl_crystal_colour colourless
_exptl_crystal_colour_primary colourless
_exptl_crystal_density_diffrn 2.339
_exptl_crystal_density_method 'not measured'
_exptl_crystal_description plate
_exptl_crystal_F_000 1408
_exptl_crystal_size_max 0.18
_exptl_crystal_size_mid 0.14
_exptl_crystal_size_min 0.08
_refine_diff_density_max 0.875
_refine_diff_density_min -0.838
_refine_diff_density_rms 0.317
_refine_ls_extinction_method none
_refine_ls_goodness_of_fit_ref 1.149
_refine_ls_hydrogen_treatment constr
_refine_ls_matrix_type full
_refine_ls_number_parameters 154
_refine_ls_number_reflns 2326
_refine_ls_number_restraints 0
_refine_ls_restrained_S_all 1.149
_refine_ls_R_factor_all 0.0499
_refine_ls_R_factor_gt 0.0259
_refine_ls_shift/su_max 0.002
_refine_ls_shift/su_mean 0.000
_refine_ls_structure_factor_coef Fsqd
_refine_ls_weighting_details 'calc w=1/[\s^2^(Fo^2^)+(0.0443P)^2^+0.0000P] where P=(Fo^2^+2Fc^2^)/3'
_refine_ls_weighting_scheme calc
_refine_ls_wR_factor_gt 0.0572
_refine_ls_wR_factor_ref 0.0845
_reflns_number_gt 1761
_reflns_number_total 2326
_reflns_threshold_expression 'I > 2\s(I)'
_cod_data_source_file c8ce01430b2.cif
_cod_data_source_block 8
_cod_depositor_comments 'Adding full bibliography for 7231570--7231583.cif.'
_cod_database_code 7231578
_olex2_refinement_description
;
1. Fixed Uiso
 At 1.2 times of:
  All C(H) groups
2.a Aromatic/amide H refined with riding coordinates:
 C2(H2), C4(H4), C5(H5), C7(H7), C8(H8)
;
_olex2_submission_special_instructions 'No special instructions were received'

loop_
_space_group_symop_id
_space_group_symop_operation_xyz
1 'x, y, z'
2 '-x+1/2, -y, z+1/2'
3 '-x, y+1/2, -z+1/2'
4 'x+1/2, -y+1/2, -z'
5 '-x, -y, -z'
6 'x-1/2, y, -z-1/2'
7 'x, -y-1/2, z-1/2'
8 '-x-1/2, y-1/2, z'

loop_
_atom_site_label
_atom_site_type_symbol
_atom_site_fract_x
_atom_site_fract_y
_atom_site_fract_z
_atom_site_U_iso_or_equiv
_atom_site_adp_type
_atom_site_occupancy
_atom_site_calc_flag
_atom_site_refinement_flags_posn
Eu1 Eu 0.668643(18) 1.05090(4) 0.557235(12) 0.01119(11) Uani 1 d .
O1 O 0.6696(3) 0.6949(6) 0.54889(18) 0.0202(10) Uani 1 d .
O2 O 0.6715(3) 0.3920(6) 0.51568(19) 0.0183(9) Uani 1 d .
O3 O 0.5123(3) 0.9926(6) 0.57243(18) 0.0212(9) Uani 1 d .
O4 O 0.3614(3) 0.9973(7) 0.54598(18) 0.0213(10) Uani 1 d .
O5 O 0.3743(3) 0.7786(7) 0.86713(19) 0.0313(11) Uani 1 d .
O6 O 0.2376(3) 0.9331(6) 0.85317(19) 0.0291(11) Uani 1 d .
C1 C 0.6271(4) 0.5489(9) 0.5255(3) 0.0168(12) Uani 1 d .
C2 C 0.5257(4) 0.5680(8) 0.5105(3) 0.0280(16) Uani 1 d .
H2 H 0.4973 0.6891 0.5170 0.034 Uiso 1 calc R
C3 C 0.3970(4) 0.9651(9) 0.6506(3) 0.0174(13) Uani 1 d .
C4 C 0.4646(4) 0.9086(10) 0.6931(3) 0.0271(15) Uani 1 d .
H4 H 0.5276 0.8917 0.6818 0.033 Uiso 1 calc R
C5 C 0.4366(5) 0.8780(10) 0.7526(3) 0.0296(16) Uani 1 d .
H5 H 0.4807 0.8346 0.7809 0.036 Uiso 1 calc R
C6 C 0.3447(4) 0.9107(9) 0.7703(3) 0.0196(13) Uani 1 d .
C7 C 0.2786(5) 0.9741(10) 0.7283(3) 0.0253(15) Uani 1 d .
H7 H 0.2167 1.0007 0.7402 0.030 Uiso 1 calc R
C8 C 0.3053(4) 0.9973(10) 0.6686(3) 0.0227(14) Uani 1 d .
H8 H 0.2603 1.0356 0.6400 0.027 Uiso 1 calc R
C9 C 0.4254(4) 0.9874(8) 0.5853(3) 0.0146(12) Uani 1 d .
C10 C 0.3167(4) 0.8733(9) 0.8348(3) 0.0225(14) Uani 1 d .

loop_
_atom_site_aniso_label
_atom_site_aniso_U_11
_atom_site_aniso_U_22
_atom_site_aniso_U_33
_atom_site_aniso_U_23
_atom_site_aniso_U_13
_atom_site_aniso_U_12
Eu1 0.00922(16) 0.01482(18) 0.00952(16) -0.00109(11) -0.00045(11) -0.00106(11)
O1 0.0104(19) 0.018(2) 0.032(3) 0.0001(17) -0.0102(19) -0.0034(16)
O2 0.014(2) 0.016(2) 0.024(2) 0.0005(17) -0.0003(18) 0.0056(17)
O3 0.011(2) 0.038(3) 0.015(2) -0.0011(18) 0.0042(16) -0.0033(19)
O4 0.017(2) 0.034(3) 0.012(2) -0.0014(18) -0.0002(17) 0.0019(19)
O5 0.048(3) 0.028(3) 0.017(2) 0.010(2) 0.009(2) 0.002(2)
O6 0.032(3) 0.037(3) 0.018(2) -0.0049(19) 0.013(2) -0.003(2)
C1 0.015(3) 0.013(3) 0.022(3) 0.002(2) -0.002(2) -0.001(2)
C2 0.015(3) 0.013(3) 0.056(5) -0.006(3) -0.014(3) 0.006(2)
C3 0.015(3) 0.025(3) 0.012(3) 0.001(2) 0.001(2) -0.006(3)
C4 0.011(3) 0.048(4) 0.023(3) 0.005(3) 0.007(3) 0.005(3)
C5 0.024(4) 0.047(4) 0.018(3) 0.009(3) -0.001(3) 0.005(3)
C6 0.025(3) 0.020(3) 0.014(3) -0.001(2) 0.004(3) -0.001(2)
C7 0.021(3) 0.034(4) 0.020(3) 0.003(3) 0.009(3) 0.005(3)
C8 0.014(3) 0.037(4) 0.016(3) 0.005(3) 0.002(2) 0.006(3)
C9 0.012(3) 0.017(3) 0.015(3) -0.003(2) 0.005(2) -0.004(2)
C10 0.031(4) 0.015(3) 0.021(3) -0.002(3) 0.010(3) -0.006(3)

loop_
_atom_type_symbol
_atom_type_description
_atom_type_scat_dispersion_real
_atom_type_scat_dispersion_imag
_atom_type_scat_source
C C 0.0033 0.0016 'International Tables Vol C Tables 4.2.6.8 and 6.1.1.4'
H H 0.0000 0.0000 'International Tables Vol C Tables 4.2.6.8 and 6.1.1.4'
Eu Eu -0.1578 3.6682 'International Tables Vol C Tables 4.2.6.8 and 6.1.1.4'
O O 0.0106 0.0060 'International Tables Vol C Tables 4.2.6.8 and 6.1.1.4'

loop_
_geom_angle_atom_site_label_1
_geom_angle_atom_site_label_2
_geom_angle_atom_site_label_3
_geom_angle
_geom_angle_site_symmetry_1
_geom_angle_site_symmetry_3
Eu1 Eu1 Eu1 112.193(12) 8_755 8_765
O1 Eu1 Eu1 33.02(9) 8_765 8_765
O1 Eu1 Eu1 33.83(9) . 8_755
O1 Eu1 Eu1 145.54(9) . 8_765
O1 Eu1 Eu1 79.44(9) 8_765 8_755
O1 Eu1 O1 112.51(11) . 8_765
O1 Eu1 O2 64.10(12) . 8_765
O1 Eu1 O2 154.19(14) . 1_565
O1 Eu1 O2 65.85(13) 8_765 1_565
O1 Eu1 O2 50.24(12) 8_765 8_765
O1 Eu1 C1 88.41(14) . 8_765
O1 Eu1 C1 25.10(15) 8_765 8_765
O1 Eu1 C10 74.22(14) 8_765 3_656
O1 Eu1 C10 136.95(14) . 3_656
O2 Eu1 Eu1 35.90(9) 8_765 8_755
O2 Eu1 Eu1 82.31(8) 8_765 8_765
O2 Eu1 Eu1 38.61(9) 1_565 8_765
O2 Eu1 Eu1 139.76(9) 1_565 8_755
O2 Eu1 O2 103.87(12) 1_565 8_765
O2 Eu1 C1 25.14(14) 8_765 8_765
O2 Eu1 C1 84.38(14) 1_565 8_765
O2 Eu1 C10 118.28(14) 8_765 3_656
O2 Eu1 C10 68.66(15) 1_565 3_656
O3 Eu1 Eu1 113.39(11) . 8_755
O3 Eu1 Eu1 133.54(11) . 8_765
O3 Eu1 O1 80.87(14) . .
O3 Eu1 O1 166.33(14) . 8_765
O3 Eu1 O2 103.50(14) . 1_565
O3 Eu1 O2 143.39(14) . 8_765
O3 Eu1 O4 86.72(15) . 5_676
O3 Eu1 O5 76.19(16) . 3_656
O3 Eu1 O6 102.65(16) . 6_657
O3 Eu1 C1 168.47(16) . 8_765
O3 Eu1 C10 94.19(15) . 3_656
O4 Eu1 Eu1 89.09(11) 5_676 8_755
O4 Eu1 Eu1 102.59(12) 5_676 8_765
O4 Eu1 O1 77.71(15) 5_676 .
O4 Eu1 O1 98.60(14) 5_676 8_765
O4 Eu1 O2 77.18(15) 5_676 1_565
O4 Eu1 O2 76.19(14) 5_676 8_765
O4 Eu1 O5 137.23(16) 5_676 3_656
O4 Eu1 O6 147.87(16) 5_676 6_657
O4 Eu1 C1 86.87(16) 5_676 8_765
O4 Eu1 C10 145.08(16) 5_676 3_656
O5 Eu1 Eu1 66.18(12) 3_656 8_765
O5 Eu1 Eu1 133.67(12) 3_656 8_755
O5 Eu1 O1 91.57(15) 3_656 8_765
O5 Eu1 O1 135.41(15) 3_656 .
O5 Eu1 O2 136.79(15) 3_656 8_765
O5 Eu1 O2 69.46(14) 3_656 1_565
O5 Eu1 C1 114.81(17) 3_656 8_765
O5 Eu1 C10 18.56(16) 3_656 3_656
O6 Eu1 Eu1 58.91(11) 6_657 8_755
O6 Eu1 Eu1 93.06(11) 6_657 8_765
O6 Eu1 O1 73.68(14) 6_657 .
O6 Eu1 O1 79.49(15) 6_657 8_765
O6 Eu1 O2 78.38(15) 6_657 8_765
O6 Eu1 O2 128.38(14) 6_657 1_565
O6 Eu1 O5 74.79(17) 6_657 3_656
O6 Eu1 C1 78.12(17) 6_657 8_765
O6 Eu1 C10 65.74(16) 6_657 3_656
C1 Eu1 Eu1 56.92(12) 8_765 8_755
C1 Eu1 Eu1 57.44(12) 8_765 8_765
C1 Eu1 C10 96.55(16) 8_765 3_656
C10 Eu1 Eu1 53.26(11) 3_656 8_765
C10 Eu1 Eu1 121.80(11) 3_656 8_755
Eu1 O1 Eu1 113.15(14) . 8_755
C1 O1 Eu1 98.7(3) . 8_755
C1 O1 Eu1 144.0(4) . .
Eu1 O2 Eu1 105.49(14) 1_545 8_755
C1 O2 Eu1 90.9(3) . 8_755
C1 O2 Eu1 136.1(4) . 1_545
C9 O3 Eu1 170.4(4) . .
C9 O4 Eu1 142.7(4) . 5_676
C10 O5 Eu1 124.9(4) . 3_646
C10 O6 Eu1 138.8(4) . 6_557
O1 C1 Eu1 56.2(3) . 8_755
O1 C1 C2 118.6(5) . .
O2 C1 Eu1 64.0(3) . 8_755
O2 C1 O1 120.1(5) . .
O2 C1 C2 121.3(5) . .
C2 C1 Eu1 174.6(4) . 8_755
C1 C2 H2 117.5 . .
C2 C2 C1 125.0(7) 5_666 .
C2 C2 H2 117.5 5_666 .
C4 C3 C9 119.3(5) . .
C8 C3 C4 119.9(5) . .
C8 C3 C9 120.8(5) . .
C3 C4 H4 120.6 . .
C5 C4 C3 118.9(6) . .
C5 C4 H4 120.6 . .
C4 C5 H5 119.5 . .
C6 C5 C4 121.0(6) . .
C6 C5 H5 119.5 . .
C5 C6 C7 119.8(6) . .
C5 C6 C10 119.5(6) . .
C7 C6 C10 120.7(6) . .
C6 C7 H7 120.3 . .
C8 C7 C6 119.4(6) . .
C8 C7 H7 120.3 . .
C3 C8 C7 121.0(6) . .
C3 C8 H8 119.5 . .
C7 C8 H8 119.5 . .
O3 C9 C3 118.6(5) . .
O4 C9 O3 123.0(5) . .
O4 C9 C3 118.4(5) . .
O5 C10 Eu1 36.6(3) . 3_646
O5 C10 C6 117.0(5) . .
O6 C10 Eu1 92.4(4) . 3_646
O6 C10 O5 124.0(6) . .
O6 C10 C6 119.1(6) . .
C6 C10 Eu1 142.6(4) . 3_646

loop_
_geom_bond_atom_site_label_1
_geom_bond_atom_site_label_2
_geom_bond_distance
_geom_bond_site_symmetry_2
Eu1 Eu1 4.1121(3) 8_765
Eu1 Eu1 4.1120(3) 8_755
Eu1 O1 2.437(4) .
Eu1 O1 2.490(4) 8_765
Eu1 O2 2.502(4) 1_565
Eu1 O2 2.663(4) 8_765
Eu1 O3 2.264(4) .
Eu1 O4 2.335(4) 5_676
Eu1 O5 2.357(4) 3_656
Eu1 O6 2.341(4) 6_657
Eu1 C1 2.963(6) 8_765
Eu1 C10 3.246(6) 3_656
O1 Eu1 2.490(4) 8_755
O1 C1 1.272(7) .
O2 Eu1 2.502(4) 1_545
O2 Eu1 2.663(4) 8_755
O2 C1 1.259(7) .
O3 C9 1.258(7) .
O4 Eu1 2.335(4) 5_676
O4 C9 1.253(7) .
O5 Eu1 2.357(4) 3_646
O5 C10 1.259(8) .
O6 Eu1 2.341(4) 6_557
O6 C10 1.254(7) .
C1 Eu1 2.963(6) 8_755
C1 C2 1.473(8) .
C2 C2 1.266(12) 5_666
C2 H2 0.9300 .
C3 C4 1.391(8) .
C3 C8 1.370(8) .
C3 C9 1.501(8) .
C4 H4 0.9300 .
C4 C5 1.383(9) .
C5 H5 0.9300 .
C5 C6 1.371(8) .
C6 C7 1.383(9) .
C6 C10 1.496(8) .
C7 H7 0.9300 .
C7 C8 1.376(9) .
C8 H8 0.9300 .
C10 Eu1 3.246(6) 3_646

loop_
_geom_hbond_atom_site_label_D
_geom_hbond_atom_site_label_H
_geom_hbond_atom_site_label_A
_geom_hbond_distance_DH
_geom_hbond_distance_HA
_geom_hbond_distance_DA
_geom_hbond_angle_DHA
C2 H2 O3 0.93 2.41 3.209(7) 143.5

loop_
_geom_torsion_atom_site_label_1
_geom_torsion_atom_site_label_2
_geom_torsion_atom_site_label_3
_geom_torsion_atom_site_label_4
_geom_torsion
_geom_torsion_site_symmetry_1
_geom_torsion_site_symmetry_4
Eu1 Eu1 O1 Eu1 12.8(3) 8_765 8_755
Eu1 Eu1 O1 C1 -150.5(8) 8_755 .
Eu1 Eu1 O1 C1 -137.6(6) 8_765 .
Eu1 Eu1 O3 C9 147(2) 8_755 .
Eu1 Eu1 O3 C9 -21(3) 8_765 .
Eu1 O1 C1 Eu1 152.7(7) . 8_755
Eu1 O1 C1 O2 154.3(4) . .
Eu1 O1 C1 O2 1.6(6) 8_755 .
Eu1 O1 C1 C2 -178.7(5) 8_755 .
Eu1 O1 C1 C2 -26.0(10) . .
Eu1 O2 C1 Eu1 113.7(5) 1_545 8_755
Eu1 O2 C1 O1 -1.5(6) 8_755 .
Eu1 O2 C1 O1 112.2(6) 1_545 .
Eu1 O2 C1 C2 178.8(6) 8_755 .
Eu1 O2 C1 C2 -67.5(8) 1_545 .
Eu1 O3 C9 O4 112(2) . .
Eu1 O3 C9 C3 -69(3) . .
Eu1 O4 C9 O3 21.7(10) 5_676 .
Eu1 O4 C9 C3 -157.4(5) 5_676 .
Eu1 O5 C10 O6 34.4(9) 3_646 .
Eu1 O5 C10 C6 -144.1(4) 3_646 .
Eu1 O6 C10 Eu1 53.8(6) 6_557 3_646
Eu1 O6 C10 O5 34.1(10) 6_557 .
Eu1 O6 C10 C6 -147.5(5) 6_557 .
Eu1 C1 C2 C2 171(4) 8_755 5_666
O1 Eu1 O1 Eu1 12.9(3) 8_765 8_755
O1 Eu1 O1 C1 -137.6(6) 8_765 .
O1 Eu1 O3 C9 157(2) . .
O1 Eu1 O3 C9 -12(3) 8_765 .
O1 C1 C2 C2 -176.9(10) . 5_666
O2 Eu1 O1 Eu1 93.7(3) 1_565 8_755
O2 Eu1 O1 Eu1 26.75(14) 8_765 8_755
O2 Eu1 O1 C1 -56.8(8) 1_565 .
O2 Eu1 O1 C1 -123.7(7) 8_765 .
O2 Eu1 O3 C9 -49(2) 1_565 .
O2 Eu1 O3 C9 173(2) 8_765 .
O2 C1 C2 C2 2.8(14) . 5_666
O3 Eu1 O1 Eu1 -164.18(19) . 8_755
O3 Eu1 O1 C1 45.4(7) . .
O4 Eu1 O1 Eu1 107.21(19) 5_676 8_755
O4 Eu1 O1 C1 -43.2(7) 5_676 .
O4 Eu1 O3 C9 -125(2) 5_676 .
O5 Eu1 O1 Eu1 -104.7(2) 3_656 8_755
O5 Eu1 O1 C1 104.9(7) 3_656 .
O5 Eu1 O3 C9 15(2) 3_656 .
O6 Eu1 O1 Eu1 -58.02(18) 6_657 8_755
O6 Eu1 O1 C1 151.5(7) 6_657 .
O6 Eu1 O3 C9 86(2) 6_657 .
C1 Eu1 O1 Eu1 20.06(18) 8_765 8_755
C1 Eu1 O1 C1 -130.4(7) 8_765 .
C1 Eu1 O3 C9 179(2) 8_765 .
C3 C4 C5 C6 -2.8(11) . .
C4 C3 C8 C7 -0.2(10) . .
C4 C3 C9 O3 -13.9(9) . .
C4 C3 C9 O4 165.2(6) . .
C4 C5 C6 C7 0.4(10) . .
C4 C5 C6 C10 179.1(6) . .
C5 C6 C7 C8 2.1(10) . .
C5 C6 C10 Eu1 -48.1(9) . 3_646
C5 C6 C10 O5 -13.0(9) . .
C5 C6 C10 O6 168.4(6) . .
C6 C7 C8 C3 -2.2(10) . .
C7 C6 C10 Eu1 130.6(6) . 3_646
C7 C6 C10 O5 165.7(6) . .
C7 C6 C10 O6 -12.9(9) . .
C8 C3 C4 C5 2.7(10) . .
C8 C3 C9 O3 166.9(6) . .
C8 C3 C9 O4 -14.0(9) . .
C9 C3 C4 C5 -176.5(6) . .
C9 C3 C8 C7 179.0(6) . .
C10 Eu1 O1 Eu1 -77.8(2) 3_656 8_755
C10 Eu1 O1 C1 131.7(6) 3_656 .
C10 Eu1 O3 C9 20(2) 3_656 .
C10 C6 C7 C8 -176.6(6) . .
